data_1518585
loop_
_publ_author_name
'Barrett, Kimberly T.'
'Miller, Scott J.'

_publ_section_title
;
 Regioselective derivatizations of a tribrominated atropisomeric benzamide
 scaffold.
;
_journal_issue 3
_journal_name_full 'Organic letters'
_journal_page_first 580
_journal_page_last 583
_journal_paper_doi 10.1021/ol503593y
_journal_volume 17
_journal_year 2015
_chemical_formula_moiety 'C32 H33 Au Br Cl N O2 P, C H2 Cl2'
_chemical_formula_sum 'C33 H35 Au Br Cl3 N O2 P'
_chemical_formula_weight 891.81
_chemical_name_systematic
;
 ?
;
_space_group_crystal_system monoclinic
_space_group_IT_number 14
_space_group_name_Hall '-P 2yn'
_space_group_name_H-M_alt 'P 1 21/n 1'
_symmetry_space_group_name_Hall '-P 2yn'
_symmetry_space_group_name_H-M 'P 1 21/n 1'
_atom_sites_solution_hydrogens geom
_atom_sites_solution_primary direct
_audit_creation_date 2014-04-10
_audit_creation_method
;
Olex2 1.2
(compiled 2014.03.12 svn.r2899 for OlexSys, GUI svn.r4796)
;
_cell_angle_alpha 90
_cell_angle_beta 104.667(7)
_cell_angle_gamma 90
_cell_formula_units_Z 4
_cell_length_a 9.8480(4)
_cell_length_b 24.3169(11)
_cell_length_c 15.0477(10)
_cell_measurement_reflns_used 41099
_cell_measurement_temperature 223
_cell_measurement_theta_max 25.0
_cell_measurement_theta_min 3.1
_cell_volume 3486.1(3)
_computing_cell_refinement
;
CrystalClear-SM Expert 2.0 r15 (Rigaku, 2011)
;
_computing_data_collection
;
CrystalClear-SM Expert 2.0 r15 (Rigaku, 2011)
;
_computing_data_reduction
;
CrystalClear-SM Expert 2.0 r15 (Rigaku, 2011)
;
_computing_molecular_graphics 'Olex2 (Dolomanov et al., 2009)'
_computing_publication_material 'Olex2 (Dolomanov et al., 2009)'
_computing_structure_refinement 'XL (Sheldrick, 2008)'
_computing_structure_solution 'XS (Sheldrick, 2008)'
_diffrn_ambient_temperature 223
_diffrn_detector CCD
_diffrn_detector_area_resol_mean 13.6612
_diffrn_measured_fraction_theta_full 0.974
_diffrn_measured_fraction_theta_max 0.996
_diffrn_measurement_device
;
SCXMini: Fixed Chi 2 circle
;
_diffrn_measurement_device_type 'Rigaku Mercury2 (2x2 bin mode)'
_diffrn_measurement_method 'profile data from \w-scans'
_diffrn_measurement_specimen_support Unknown
_diffrn_orient_matrix_type FS_PROCESS
_diffrn_orient_matrix_UB_11 0.071965
_diffrn_orient_matrix_UB_12 -0.002200
_diffrn_orient_matrix_UB_13 -0.036321
_diffrn_orient_matrix_UB_21 0.025964
_diffrn_orient_matrix_UB_22 -0.037868
_diffrn_orient_matrix_UB_23 0.024336
_diffrn_orient_matrix_UB_31 -0.071864
_diffrn_orient_matrix_UB_32 -0.015885
_diffrn_orient_matrix_UB_33 -0.052985
_diffrn_radiation_monochromator 'Graphite Monochromator'
_diffrn_radiation_type MoK\a
_diffrn_radiation_wavelength 0.71075
_diffrn_reflns_av_R_equivalents 0.0900
_diffrn_reflns_av_unetI/netI 0.0500
_diffrn_reflns_Laue_measured_fraction_full 0.974
_diffrn_reflns_Laue_measured_fraction_max 0.996
_diffrn_reflns_limit_h_max 11
_diffrn_reflns_limit_h_min -11
_diffrn_reflns_limit_k_max 28
_diffrn_reflns_limit_k_min -28
_diffrn_reflns_limit_l_max 17
_diffrn_reflns_limit_l_min -17
_diffrn_reflns_number 47834
_diffrn_reflns_point_group_measured_fraction_full 0.974
_diffrn_reflns_point_group_measured_fraction_max 0.996
_diffrn_reflns_theta_full 25.242
_diffrn_reflns_theta_max 25.019
_diffrn_reflns_theta_min 3.174
_diffrn_source 'Sealed Tube'
_diffrn_source_current 40.0
_diffrn_source_power 2.0
_diffrn_source_voltage 50.0
_exptl_absorpt_coefficient_mu 5.672
_exptl_absorpt_correction_T_max 1.000
_exptl_absorpt_correction_T_min 0.693
_exptl_absorpt_correction_type multi-scan
_exptl_absorpt_process_details 'Jacobson, R. (1998) Private Communication'
_exptl_crystal_colour Colorless
_exptl_crystal_density_diffrn 1.699
_exptl_crystal_description Block
_exptl_crystal_F_000 1744
_exptl_crystal_size_max 0.1
_exptl_crystal_size_mid 0.05
_exptl_crystal_size_min 0.05
_refine_diff_density_max 0.549
_refine_diff_density_min -1.248
_refine_diff_density_rms 0.162
_refine_ls_extinction_method none
_refine_ls_goodness_of_fit_ref 1.241
_refine_ls_hydrogen_treatment constr
_refine_ls_matrix_type full
_refine_ls_number_parameters 397
_refine_ls_number_reflns 6133
_refine_ls_number_restraints 30
_refine_ls_restrained_S_all 1.238
_refine_ls_R_factor_all 0.0754
_refine_ls_R_factor_gt 0.0571
_refine_ls_shift/su_max 0.000
_refine_ls_shift/su_mean 0.000
_refine_ls_structure_factor_coef Fsqd
_refine_ls_weighting_details 'w=1/[\s^2^(Fo^2^)+(0.0415P)^2^+7.2471P] where P=(Fo^2^+2Fc^2^)/3'
_refine_ls_weighting_scheme calc
_refine_ls_wR_factor_gt 0.1116
_refine_ls_wR_factor_ref 0.1171
_reflns_Friedel_coverage 0.000
_reflns_number_gt 5059
_reflns_number_total 6133
_reflns_threshold_expression 'I > 2\s(I)'
_cod_data_source_file ol503593y_si_003.cif
_cod_data_source_block m14026a
_cod_depositor_comments
;
The following automatic conversions were performed:

'_exptl_absorpt_correction_type' value 'Multi-scan' changed to
'multi-scan' according to
/home/saulius/struct/COD-crude-data--automatic-downloads/rss-feeds/ACS/lib/dictionaries/cif_core.dic
dictionary named 'cif_core.dic' version 2.4.2 from 2011-04-26.

Automatic conversion script
Id: cif_fix_values 2935 2014-11-11 08:27:57Z andrius 

 Adding full bibliography for 1518584--1518585.cif.
;
_cod_database_code 1518585
_shelxl_version_number 2013-4
_shelx_space_group_comment
;
The symmetry employed for this shelxl refinement is uniquely defined
by the following loop, which should always be used as a source of
symmetry information in preference to the above space-group names.
They are only intended as comments.
;
_olex2_refinement_description
;
1. Fixed Uiso
 At 1.2 times of:
  All C(H) groups, All C(H,H,H,H) groups
 At 1.5 times of:
  All C(H,H,H) groups
2. Rigid bond restraints
 C33, Cl3A, Cl3, Cl2, Cl2A
 with sigma for 1-2 distances of 0.01 and sigma for 1-3 distances of 0.01
3. Uiso/Uaniso restraints and constraints
Cl3 \\sim Cl3A \\sim Cl2 \\sim Cl2A \\sim C33: within 1.7A with sigma of 0.04
and sigma for terminal atoms of 0.08
Uanis(Cl3A) = Uanis(Cl3)
4. Others
 Sof(H33C)=Sof(H33D)=Sof(Cl2A)=Sof(Cl3A)=1-FVAR(1)
 Sof(Cl3)=Sof(Cl2)=Sof(H33A)=Sof(H33B)=FVAR(1)
5.a Ternary CH refined with riding coordinates:
 C30(H30), C27(H27)
5.b Secondary CH2 refined with riding coordinates:
 C33(H33A,H33B), C33(H33C,H33D)
5.c Aromatic/amide H refined with riding coordinates:
 C2(H2), C12(H12), C8(H8), C19(H19), C15(H15), C9(H9), C16(H16), C11(H11),
 C18(H18), C17(H17), C10(H10), C25(H25), C21(H21), C23(H23), C22(H22), C24(H24)
5.d Idealised Me refined as rotating group:
 C13(H13A,H13B,H13C), C28(H28A,H28B,H28C), C31(H31A,H31B,H31C), C32(H32A,H32B,
 H32C), C29(H29A,H29B,H29C)
;

loop_
_space_group_symop_operation_xyz
'x, y, z'
'-x+1/2, y+1/2, -z+1/2'
'-x, -y, -z'
'x-1/2, -y-1/2, z-1/2'

loop_
_atom_site_label
_atom_site_type_symbol
_atom_site_fract_x
_atom_site_fract_y
_atom_site_fract_z
_atom_site_U_iso_or_equiv
_atom_site_adp_type
_atom_site_occupancy
_atom_site_site_symmetry_order
_atom_site_calc_flag
_atom_site_refinement_flags_posn
_atom_site_refinement_flags_adp
_atom_site_refinement_flags_occupancy
_atom_site_disorder_assembly
_atom_site_disorder_group
Au1 Au 0.34784(3) 0.16481(2) 0.73707(2) 0.04219(13) Uani 1 1 d . . . . .
Br1 Br 0.74598(9) 0.00438(3) 0.58833(6) 0.0438(2) Uani 1 1 d . . . . .
P1 P 0.36249(19) 0.18079(8) 0.59416(13) 0.0282(4) Uani 1 1 d . . . . .
C6 C 0.4383(7) 0.1404(3) 0.4417(5) 0.0258(16) Uani 1 1 d . . . . .
C4 C 0.5572(7) 0.0950(3) 0.5836(5) 0.0252(15) Uani 1 1 d . . . . .
C2 C 0.6016(7) 0.0681(3) 0.4374(5) 0.0303(17) Uani 1 1 d . . . . .
H2 H 0.6465 0.0445 0.4054 0.036 Uiso 1 1 calc R . . . .
C3 C 0.6216(7) 0.0615(3) 0.5312(5) 0.0281(16) Uani 1 1 d . . . . .
C1 C 0.5147(7) 0.1098(3) 0.3904(5) 0.0266(16) Uani 1 1 d . . . . .
C5 C 0.4621(7) 0.1347(3) 0.5361(5) 0.0241(15) Uani 1 1 d . . . . .
Cl1 Cl 0.2927(3) 0.15664(12) 0.87538(16) 0.0720(8) Uani 1 1 d . . . . .
O2 O 0.3415(5) 0.1793(2) 0.3967(3) 0.0338(12) Uani 1 1 d . . . . .
O1 O 0.5152(6) 0.0513(2) 0.7144(4) 0.0413(13) Uani 1 1 d . . . . .
C26 C 0.5879(8) 0.0846(3) 0.6869(5) 0.0338(18) Uani 1 1 d . . . . .
N1 N 0.7008(6) 0.1104(3) 0.7404(4) 0.0346(15) Uani 1 1 d . . . . .
C14 C 0.4215(8) 0.2506(3) 0.5829(5) 0.0326(17) Uani 1 1 d . . . . .
C7 C 0.5087(7) 0.1218(3) 0.2915(5) 0.0331(18) Uani 1 1 d . . . . .
C12 C 0.5308(8) 0.1754(3) 0.2657(6) 0.041(2) Uani 1 1 d . . . . .
H12 H 0.5475 0.2031 0.3098 0.049 Uiso 1 1 calc R . . . .
C13 C 0.2254(8) 0.1584(4) 0.3244(6) 0.047(2) Uani 1 1 d . . . . .
H13A H 0.2567 0.1522 0.2698 0.071 Uiso 1 1 calc GR . . . .
H13B H 0.1505 0.1848 0.3118 0.071 Uiso 1 1 calc GR . . . .
H13C H 0.1924 0.1245 0.3440 0.071 Uiso 1 1 calc GR . . . .
C30 C 0.7537(10) 0.0955(5) 0.8396(6) 0.058(3) Uani 1 1 d . . . . .
H30 H 0.8358 0.1190 0.8635 0.070 Uiso 1 1 calc R . . . .
C8 C 0.4823(9) 0.0811(4) 0.2259(6) 0.050(2) Uani 1 1 d . . . . .
H8 H 0.4688 0.0450 0.2421 0.060 Uiso 1 1 calc R . . . .
C19 C 0.3743(9) 0.2917(4) 0.6344(7) 0.051(2) Uani 1 1 d . . . . .
H19 H 0.3120 0.2830 0.6695 0.061 Uiso 1 1 calc R . . . .
C15 C 0.5178(9) 0.2646(3) 0.5333(6) 0.047(2) Uani 1 1 d . . . . .
H15 H 0.5527 0.2378 0.5008 0.056 Uiso 1 1 calc R . . . .
C9 C 0.4760(11) 0.0945(5) 0.1352(6) 0.067(3) Uani 1 1 d . . . . .
H9 H 0.4563 0.0672 0.0904 0.080 Uiso 1 1 calc R . . . .
C27 C 0.7766(8) 0.1541(3) 0.7044(6) 0.043(2) Uani 1 1 d . . . . .
H27 H 0.7312 0.1587 0.6389 0.052 Uiso 1 1 calc R . . . .
C16 C 0.5617(11) 0.3192(4) 0.5328(7) 0.062(3) Uani 1 1 d . . . . .
H16 H 0.6245 0.3289 0.4986 0.075 Uiso 1 1 calc R . . . .
C11 C 0.5285(9) 0.1879(4) 0.1770(6) 0.053(2) Uani 1 1 d . . . . .
H11 H 0.5469 0.2235 0.1610 0.063 Uiso 1 1 calc R . . . .
C18 C 0.4209(11) 0.3445(4) 0.6321(8) 0.065(3) Uani 1 1 d . . . . .
H18 H 0.3889 0.3716 0.6655 0.078 Uiso 1 1 calc R . . . .
C17 C 0.5132(11) 0.3584(4) 0.5821(8) 0.066(3) Uani 1 1 d . . . . .
H17 H 0.5432 0.3946 0.5814 0.079 Uiso 1 1 calc R . . . .
C28 C 0.9313(10) 0.1393(4) 0.7136(7) 0.066(3) Uani 1 1 d . . . . .
H28A H 0.9799 0.1374 0.7775 0.100 Uiso 1 1 calc GR . . . .
H28B H 0.9739 0.1669 0.6839 0.100 Uiso 1 1 calc GR . . . .
H28C H 0.9367 0.1043 0.6852 0.100 Uiso 1 1 calc GR . . . .
C31 C 0.8075(11) 0.0370(5) 0.8514(6) 0.073(3) Uani 1 1 d . . . . .
H31A H 0.7296 0.0120 0.8362 0.109 Uiso 1 1 calc GR . . . .
H31B H 0.8591 0.0313 0.9139 0.109 Uiso 1 1 calc GR . . . .
H31C H 0.8679 0.0306 0.8114 0.109 Uiso 1 1 calc GR . . . .
C32 C 0.6524(12) 0.1084(5) 0.8970(6) 0.080(4) Uani 1 1 d . . . . .
H32A H 0.6188 0.1454 0.8849 0.120 Uiso 1 1 calc GR . . . .
H32B H 0.6994 0.1046 0.9609 0.120 Uiso 1 1 calc GR . . . .
H32C H 0.5747 0.0833 0.8816 0.120 Uiso 1 1 calc GR . . . .
C10 C 0.4986(10) 0.1473(5) 0.1114(7) 0.065(3) Uani 1 1 d . . . . .
H10 H 0.4936 0.1559 0.0504 0.078 Uiso 1 1 calc R . . . .
C29 C 0.7666(11) 0.2084(4) 0.7519(8) 0.072(3) Uani 1 1 d . . . . .
H29A H 0.6723 0.2137 0.7570 0.108 Uiso 1 1 calc GR . . . .
H29B H 0.7914 0.2379 0.7165 0.108 Uiso 1 1 calc GR . . . .
H29C H 0.8297 0.2081 0.8120 0.108 Uiso 1 1 calc GR . . . .
C20 C 0.1786(7) 0.1736(3) 0.5281(5) 0.0311(17) Uani 1 1 d . . . . .
C25 C 0.0981(9) 0.2171(4) 0.4868(6) 0.046(2) Uani 1 1 d . . . . .
H25 H 0.1368 0.2521 0.4892 0.056 Uiso 1 1 calc R . . . .
C21 C 0.1211(8) 0.1222(4) 0.5258(5) 0.042(2) Uani 1 1 d . . . . .
H21 H 0.1756 0.0930 0.5551 0.050 Uiso 1 1 calc R . . . .
C23 C -0.0969(10) 0.1562(5) 0.4382(8) 0.070(3) Uani 1 1 d . . . . .
H23 H -0.1900 0.1500 0.4070 0.085 Uiso 1 1 calc R . . . .
C22 C -0.0169(11) 0.1134(5) 0.4801(7) 0.064(3) Uani 1 1 d . . . . .
H22 H -0.0554 0.0784 0.4780 0.077 Uiso 1 1 calc R . . . .
C24 C -0.0421(9) 0.2083(5) 0.4414(7) 0.065(3) Uani 1 1 d . . . . .
H24 H -0.0981 0.2374 0.4134 0.078 Uiso 1 1 calc R . . . .
Cl3 Cl -0.1314(13) 0.0254(8) 0.2869(10) 0.081(3) Uani 0.67(4) 1 d . U P A 1
Cl2 Cl -0.227(2) 0.0040(7) 0.0964(14) 0.103(3) Uani 0.67(4) 1 d . U P A 1
C33 C -0.2335(12) -0.0202(5) 0.2049(7) 0.078(3) Uani 1 1 d . U . . .
H33A H -0.1956 -0.0572 0.2145 0.093 Uiso 0.67(4) 1 calc R . P A 1
H33B H -0.3297 -0.0209 0.2102 0.093 Uiso 0.67(4) 1 calc R . P A 1
H33C H -0.3292 -0.0119 0.2065 0.093 Uiso 0.33(4) 1 calc R . P A 2
H33D H -0.2234 -0.0596 0.2144 0.093 Uiso 0.33(4) 1 calc R . P A 2
Cl2A Cl -0.233(6) -0.012(2) 0.096(3) 0.166(15) Uani 0.33(4) 1 d . U P A 2
Cl3A Cl -0.137(3) 0.0065(11) 0.301(2) 0.081(3) Uani 0.33(4) 1 d . U P A 2

loop_
_atom_site_aniso_label
_atom_site_aniso_U_11
_atom_site_aniso_U_22
_atom_site_aniso_U_33
_atom_site_aniso_U_23
_atom_site_aniso_U_13
_atom_site_aniso_U_12
Au1 0.0455(2) 0.0500(2) 0.03330(19) -0.00407(16) 0.01419(13) -0.00375(16)
Br1 0.0453(5) 0.0375(5) 0.0466(5) 0.0052(4) 0.0079(4) 0.0151(4)
P1 0.0279(10) 0.0308(11) 0.0282(10) -0.0011(8) 0.0112(8) 0.0003(8)
C6 0.021(4) 0.024(4) 0.034(4) -0.002(3) 0.009(3) -0.001(3)
C4 0.028(4) 0.026(4) 0.022(4) -0.003(3) 0.005(3) -0.007(3)
C2 0.028(4) 0.036(4) 0.029(4) -0.009(3) 0.010(3) 0.001(3)
C3 0.023(4) 0.027(4) 0.034(4) 0.002(3) 0.007(3) -0.001(3)
C1 0.027(4) 0.030(4) 0.023(4) -0.002(3) 0.006(3) -0.001(3)
C5 0.023(4) 0.023(4) 0.026(4) 0.000(3) 0.005(3) 0.002(3)
Cl1 0.0815(18) 0.105(2) 0.0359(12) -0.0118(13) 0.0275(12) -0.0224(16)
O2 0.033(3) 0.037(3) 0.031(3) 0.006(2) 0.007(2) 0.010(2)
O1 0.045(3) 0.045(3) 0.037(3) 0.012(3) 0.015(3) -0.004(3)
C26 0.035(4) 0.033(4) 0.033(4) 0.003(4) 0.006(3) 0.009(4)
N1 0.032(4) 0.043(4) 0.025(3) 0.001(3) 0.002(3) -0.002(3)
C14 0.033(4) 0.033(4) 0.029(4) -0.003(3) 0.004(3) -0.005(3)
C7 0.024(4) 0.047(5) 0.030(4) 0.001(4) 0.010(3) 0.007(3)
C12 0.039(5) 0.046(5) 0.043(5) 0.003(4) 0.019(4) 0.007(4)
C13 0.031(4) 0.070(6) 0.038(5) 0.002(4) 0.004(3) 0.002(4)
C30 0.047(5) 0.097(8) 0.025(5) -0.004(5) -0.001(4) 0.009(5)
C8 0.062(6) 0.054(6) 0.033(5) -0.003(4) 0.011(4) 0.002(4)
C19 0.044(5) 0.041(5) 0.066(6) -0.008(5) 0.011(4) 0.004(4)
C15 0.051(5) 0.038(5) 0.052(5) 0.004(4) 0.015(4) -0.007(4)
C9 0.073(7) 0.093(9) 0.034(5) -0.019(5) 0.011(5) 0.002(6)
C27 0.035(5) 0.049(5) 0.045(5) -0.008(4) 0.010(4) -0.011(4)
C16 0.072(7) 0.059(7) 0.056(6) 0.009(5) 0.017(5) -0.026(5)
C11 0.058(6) 0.066(6) 0.044(5) 0.016(5) 0.031(5) 0.014(5)
C18 0.069(7) 0.042(6) 0.078(8) -0.015(5) 0.009(6) 0.012(5)
C17 0.070(7) 0.042(6) 0.075(8) 0.008(5) -0.001(6) -0.014(5)
C28 0.054(6) 0.078(7) 0.074(7) -0.014(6) 0.028(5) -0.016(5)
C31 0.074(7) 0.093(9) 0.041(6) 0.026(6) -0.006(5) 0.017(6)
C32 0.079(8) 0.133(11) 0.028(5) 0.001(6) 0.013(5) 0.016(7)
C10 0.062(6) 0.100(9) 0.035(5) 0.026(6) 0.017(5) 0.017(6)
C29 0.054(6) 0.072(7) 0.086(8) -0.030(6) 0.009(5) -0.012(5)
C20 0.028(4) 0.033(5) 0.037(4) -0.004(3) 0.018(3) 0.001(3)
C25 0.044(5) 0.043(5) 0.055(6) 0.000(4) 0.017(4) 0.006(4)
C21 0.042(5) 0.048(5) 0.037(5) -0.005(4) 0.014(4) -0.005(4)
C23 0.028(5) 0.105(10) 0.074(7) 0.000(7) 0.004(5) -0.011(6)
C22 0.057(7) 0.065(7) 0.069(7) -0.009(6) 0.015(5) -0.026(5)
C24 0.032(5) 0.089(8) 0.068(7) 0.011(6) 0.002(5) 0.013(5)
Cl3 0.081(2) 0.080(8) 0.081(4) 0.002(5) 0.016(3) -0.008(5)
Cl2 0.149(8) 0.092(6) 0.075(4) 0.018(4) 0.042(5) -0.014(4)
C33 0.079(8) 0.083(8) 0.074(6) -0.001(5) 0.026(6) -0.005(6)
Cl2A 0.22(3) 0.20(4) 0.073(7) 0.011(19) 0.029(13) -0.02(3)
Cl3A 0.081(2) 0.080(8) 0.081(4) 0.002(5) 0.016(3) -0.008(5)

loop_
_atom_type_symbol
_atom_type_description
_atom_type_scat_dispersion_real
_atom_type_scat_dispersion_imag
_atom_type_scat_source
C C 0.0033 0.0016 'International Tables Vol C Tables 4.2.6.8 and 6.1.1.4'
H H 0.0000 0.0000 'International Tables Vol C Tables 4.2.6.8 and 6.1.1.4'
Au Au -2.0133 8.8022 'International Tables Vol C Tables 4.2.6.8 and 6.1.1.4'
Br Br -0.2901 2.4595 'International Tables Vol C Tables 4.2.6.8 and 6.1.1.4'
Cl Cl 0.1484 0.1585 'International Tables Vol C Tables 4.2.6.8 and 6.1.1.4'
N N 0.0061 0.0033 'International Tables Vol C Tables 4.2.6.8 and 6.1.1.4'
O O 0.0106 0.0060 'International Tables Vol C Tables 4.2.6.8 and 6.1.1.4'
P P 0.1023 0.0942 'International Tables Vol C Tables 4.2.6.8 and 6.1.1.4'

loop_
_geom_angle_atom_site_label_1
_geom_angle_atom_site_label_2
_geom_angle_atom_site_label_3
_geom_angle
P1 Au1 Cl1 169.16(9)
C5 P1 Au1 121.5(2)
C14 P1 Au1 110.7(2)
C14 P1 C5 107.6(3)
C14 P1 C20 109.5(3)
C20 P1 Au1 102.1(2)
C20 P1 C5 104.7(3)
C5 C6 C1 122.0(6)
C5 C6 O2 119.0(6)
O2 C6 C1 118.9(6)
C3 C4 C5 116.9(6)
C3 C4 C26 118.6(6)
C5 C4 C26 124.4(6)
C3 C2 C1 120.7(6)
C4 C3 Br1 120.2(5)
C2 C3 Br1 116.9(5)
C2 C3 C4 122.9(6)
C6 C1 C7 123.0(6)
C2 C1 C6 116.5(6)
C2 C1 C7 120.5(6)
C6 C5 P1 116.8(5)
C6 C5 C4 120.5(6)
C4 C5 P1 122.7(5)
C6 O2 C13 116.1(6)
O1 C26 C4 118.2(7)
O1 C26 N1 124.8(7)
N1 C26 C4 116.8(7)
C26 N1 C30 120.6(7)
C26 N1 C27 122.1(6)
C27 N1 C30 117.3(7)
C19 C14 P1 117.0(6)
C15 C14 P1 123.9(6)
C15 C14 C19 119.0(7)
C12 C7 C1 119.1(7)
C8 C7 C1 121.6(7)
C8 C7 C12 119.2(7)
C11 C12 C7 121.0(8)
N1 C30 C31 111.6(7)
N1 C30 C32 114.0(7)
C32 C30 C31 113.0(9)
C7 C8 C9 119.4(9)
C18 C19 C14 119.5(9)
C14 C15 C16 119.3(9)
C10 C9 C8 120.5(9)
N1 C27 C28 112.3(7)
N1 C27 C29 110.8(7)
C29 C27 C28 110.1(7)
C17 C16 C15 120.7(9)
C12 C11 C10 119.4(9)
C17 C18 C19 121.5(9)
C18 C17 C16 120.0(9)
C9 C10 C11 120.4(9)
C25 C20 P1 123.2(6)
C21 C20 P1 116.4(6)
C21 C20 C25 120.3(7)
C20 C25 C24 119.4(9)
C20 C21 C22 120.2(9)
C22 C23 C24 120.9(9)
C23 C22 C21 119.8(9)
C23 C24 C25 119.4(9)
Cl2 C33 Cl3 106.9(12)
Cl3A C33 Cl2A 132(3)

loop_
_geom_bond_atom_site_label_1
_geom_bond_atom_site_label_2
_geom_bond_distance
Au1 P1 2.2256(19)
Au1 Cl1 2.289(2)
Br1 C3 1.908(7)
P1 C5 1.848(7)
P1 C14 1.815(8)
P1 C20 1.841(7)
C6 C1 1.418(9)
C6 C5 1.386(10)
C6 O2 1.391(8)
C4 C3 1.391(10)
C4 C5 1.408(9)
C4 C26 1.527(10)
C2 C3 1.383(10)
C2 C1 1.398(10)
C1 C7 1.503(10)
O2 C13 1.454(9)
O1 C26 1.222(9)
C26 N1 1.351(9)
N1 C30 1.496(10)
N1 C27 1.478(10)
C14 C19 1.414(11)
C14 C15 1.390(11)
C7 C12 1.393(11)
C7 C8 1.375(11)
C12 C11 1.364(11)
C30 C31 1.513(14)
C30 C32 1.508(13)
C8 C9 1.388(13)
C19 C18 1.367(13)
C15 C16 1.398(12)
C9 C10 1.368(14)
C27 C28 1.538(12)
C27 C29 1.516(12)
C16 C17 1.366(14)
C11 C10 1.373(14)
C18 C17 1.361(15)
C20 C25 1.373(11)
C20 C21 1.368(11)
C25 C24 1.394(12)
C21 C22 1.375(12)
C23 C22 1.359(14)
C23 C24 1.374(14)
Cl3 C33 1.771(18)
Cl2 C33 1.75(2)
C33 Cl2A 1.66(5)
C33 Cl3A 1.65(3)
